data_7007931
loop_
_publ_author_name
'Ouellette, Wayne'
'Golub, Vladimir'
'O'Connor, Charles J'
'Zubieta, Jon'

_publ_section_title
;
 Solid state coordination chemistry of metal oxides: structural
 consequences of fluoride incorporation into the
 oxovanadium-copper-bisterpy-{O3P(CH2)nPO3}4- system, n= 1-5 (bisterpy
 = 2,2':4',4":2",2"'-quaterpyridyl-6', 6"-di-2-pyridine).
;
_journal_issue 2
_journal_name_full 'Dalton transactions (Cambridge, England : 2003)'
_journal_page_first 291
_journal_page_last 309
_journal_paper_doi 10.1039/b412808g
_journal_year 2005
_chemical_formula_moiety
;
[{Cu2(bisterpy)(H2O)2}V2F2O2{HO3P(CH2)3PO3}2]
;
_chemical_formula_sum 'C18 H19 Cu F N3 O8 P2 V'
_chemical_formula_weight 600.78
_chemical_name_systematic
;
?
;
_space_group_IT_number 15
_symmetry_cell_setting monoclinic
_symmetry_space_group_name_Hall '-C 2yc'
_symmetry_space_group_name_H-M 'C 1 2/c 1'
_atom_sites_solution_hydrogens geom
_atom_sites_solution_primary direct
_atom_sites_solution_secondary difmap
_audit_creation_method SHELXL-97
_cell_angle_alpha 90.00
_cell_angle_beta 112.3680(10)
_cell_angle_gamma 90.00
_cell_formula_units_Z 8
_cell_length_a 20.8359(9)
_cell_length_b 13.3393(6)
_cell_length_c 15.8184(7)
_cell_measurement_reflns_used 26100
_cell_measurement_temperature 90(2)
_cell_measurement_theta_max 31.51
_cell_measurement_theta_min 1.86
_cell_volume 4065.7(3)
_computing_cell_refinement 'Bruker SMART'
_computing_data_collection 'Bruker SMART'
_computing_data_reduction 'Bruker SAINT'
_computing_molecular_graphics 'Bruker SHELXTL'
_computing_publication_material 'Bruker SHELXTL'
_computing_structure_refinement 'SHELXL-97 (Sheldrick, 1997)'
_computing_structure_solution 'SHELXS-97 (Sheldrick, 1990)'
_diffrn_ambient_temperature 90(2)
_diffrn_detector_area_resol_mean 512
_diffrn_measured_fraction_theta_full 0.997
_diffrn_measured_fraction_theta_max 0.997
_diffrn_measurement_device_type 'APEX CCD area detector'
_diffrn_measurement_method 'Phi and omega scans'
_diffrn_radiation_monochromator graphite
_diffrn_radiation_probe x-ray
_diffrn_radiation_type MoK\a
_diffrn_radiation_wavelength 0.71073
_diffrn_reflns_av_R_equivalents 0.0306
_diffrn_reflns_av_sigmaI/netI 0.0296
_diffrn_reflns_limit_h_max 30
_diffrn_reflns_limit_h_min -30
_diffrn_reflns_limit_k_max 19
_diffrn_reflns_limit_k_min -19
_diffrn_reflns_limit_l_max 23
_diffrn_reflns_limit_l_min -22
_diffrn_reflns_number 26100
_diffrn_reflns_theta_full 31.51
_diffrn_reflns_theta_max 31.51
_diffrn_reflns_theta_min 1.86
_diffrn_source 'fine-focus sealed tube'
_diffrn_standards_decay_% 0.001
_exptl_absorpt_coefficient_mu 1.729
_exptl_absorpt_correction_T_max 0.7460
_exptl_absorpt_correction_T_min 0.4907
_exptl_absorpt_correction_type multi-scan
_exptl_absorpt_process_details 'SADABS SHELXL-97 (SHELDRICK, 1997)'
_exptl_crystal_colour green
_exptl_crystal_density_diffrn 1.963
_exptl_crystal_density_meas 0
_exptl_crystal_density_method 'not measured'
_exptl_crystal_description parallel
_exptl_crystal_F_000 2424
_exptl_crystal_size_max 0.48
_exptl_crystal_size_mid 0.20
_exptl_crystal_size_min 0.18
_refine_diff_density_max 2.479
_refine_diff_density_min -1.812
_refine_diff_density_rms 0.166
_refine_ls_extinction_method none
_refine_ls_goodness_of_fit_ref 1.048
_refine_ls_hydrogen_treatment mixed
_refine_ls_matrix_type full
_refine_ls_number_parameters 318
_refine_ls_number_reflns 6756
_refine_ls_number_restraints 2
_refine_ls_restrained_S_all 1.050
_refine_ls_R_factor_all 0.0562
_refine_ls_R_factor_gt 0.0506
_refine_ls_shift/su_max 0.001
_refine_ls_shift/su_mean 0.000
_refine_ls_structure_factor_coef Fsqd
_refine_ls_weighting_details 'calc w=1/[\s^2^(Fo^2^)+(0.0656P)^2^+35.3462P] where P=(Fo^2^+2Fc^2^)/3'
_refine_ls_weighting_scheme calc
_refine_ls_wR_factor_gt 0.1358
_refine_ls_wR_factor_ref 0.1397
_reflns_number_gt 5993
_reflns_number_total 6756
_reflns_threshold_expression >2sigma(I)
_cod_data_source_file b412808g.txt
_cod_data_source_block publication_text_compound_4
_cod_depositor_comments
;
The following automatic conversions were performed:
'_symmetry_cell_setting' value 'Monoclinic' changed to 'monoclinic'
according to '/home/saulius/struct/CIF-dictionaries/cif_core.dic'
dictionary named 'cif_core.dic' version 2.4.1 from 2010-06-29.

Automatic conversion script
Id: cif_fix_enum 1527 2010-12-29 10:47:43Z saulius 
;
_cod_original_sg_symbol_H-M C2/c
_cod_database_code 7007931

loop_
_symmetry_equiv_pos_as_xyz
'x, y, z'
'-x, y, -z+1/2'
'x+1/2, y+1/2, z'
'-x+1/2, y+1/2, -z+1/2'
'-x, -y, -z'
'x, -y, z-1/2'
'-x+1/2, -y+1/2, -z'
'x+1/2, -y+1/2, z-1/2'

loop_
_atom_site_label
_atom_site_type_symbol
_atom_site_fract_x
_atom_site_fract_y
_atom_site_fract_z
_atom_site_U_iso_or_equiv
_atom_site_adp_type
_atom_site_occupancy
_atom_site_symmetry_multiplicity
_atom_site_calc_flag
_atom_site_refinement_flags
_atom_site_disorder_assembly
_atom_site_disorder_group
Cu1 Cu 0.273756(16) 0.38820(3) 0.96256(2) 0.00852(9) Uani 1 1 d . . .
V1 V 0.57691(2) 0.34132(4) 1.04917(3) 0.00983(10) Uani 1 1 d . . .
P1 P 0.55935(5) 0.12916(7) 0.94232(6) 0.02009(17) Uani 1 1 d D . .
P2 P 0.43542(3) 0.43432(5) 1.05263(4) 0.00776(13) Uani 1 1 d . . .
F1 F 0.64018(10) 0.32426(15) 0.98717(14) 0.0195(4) Uani 1 1 d . . .
O1 O 0.48050(11) 0.35107(15) 1.03758(15) 0.0122(4) Uani 1 1 d . . .
O2 O 0.42425(10) 0.51745(16) 0.98253(14) 0.0123(4) Uani 1 1 d . . .
O3 O 0.36706(10) 0.38931(16) 1.04856(14) 0.0110(4) Uani 1 1 d . . .
O4 O 0.5197(2) 0.0329(2) 0.9353(2) 0.0433(9) Uani 1 1 d . A .
O5 O 0.55360(10) 0.19760(15) 1.01841(14) 0.0116(4) Uani 1 1 d . A .
O6A O 0.6315(2) 0.0850(8) 0.9618(5) 0.020(2) Uani 0.45(2) 1 d PD A 1
O6B O 0.6336(2) 0.1367(8) 0.9449(5) 0.031(2) Uani 0.55(2) 1 d PD A 2
O7 O 0.62102(12) 0.33908(17) 1.15626(15) 0.0158(4) Uani 1 1 d . . .
O90 O 0.25249(11) 0.55092(17) 0.93331(15) 0.0150(4) Uani 1 1 d . . .
N1 N 0.28018(12) 0.37057(18) 0.83705(16) 0.0105(4) Uani 1 1 d . . .
N2 N 0.17735(11) 0.35936(17) 0.88724(15) 0.0086(4) Uani 1 1 d . . .
N3 N 0.23316(12) 0.37326(18) 1.06047(16) 0.0096(4) Uani 1 1 d . . .
C1 C 0.33725(15) 0.3710(2) 0.8172(2) 0.0141(5) Uani 1 1 d . . .
H1 H 0.3813 0.3780 0.8656 0.017 Uiso 1 1 calc R . .
C2 C 0.33440(15) 0.3616(2) 0.7284(2) 0.0156(5) Uani 1 1 d . . .
H2 H 0.3758 0.3610 0.7167 0.019 Uiso 1 1 calc R . .
C3 C 0.27004(15) 0.3532(2) 0.6570(2) 0.0142(5) Uani 1 1 d . . .
H3 H 0.2668 0.3469 0.5957 0.017 Uiso 1 1 calc R . .
C4 C 0.21074(15) 0.3542(2) 0.67672(19) 0.0122(5) Uani 1 1 d . . .
H4 H 0.1662 0.3495 0.6290 0.015 Uiso 1 1 calc R . .
C5 C 0.21725(13) 0.3623(2) 0.76701(18) 0.0091(4) Uani 1 1 d . . .
C6 C 0.15762(13) 0.35880(19) 0.79601(17) 0.0089(4) Uani 1 1 d . . .
C7 C 0.08776(14) 0.3552(2) 0.73942(18) 0.0096(4) Uani 1 1 d . . .
H7 H 0.0739 0.3579 0.6749 0.012 Uiso 1 1 calc R . .
C8 C 0.03786(13) 0.34740(19) 0.77899(17) 0.0081(4) Uani 1 1 d . . .
C9 C 0.06056(13) 0.3432(2) 0.87421(18) 0.0096(4) Uani 1 1 d . . .
H9 H 0.0283 0.3342 0.9028 0.012 Uiso 1 1 calc R . .
C10 C 0.13122(14) 0.3525(2) 0.92649(18) 0.0101(4) Uani 1 1 d . . .
C11 C 0.16348(14) 0.3601(2) 1.02724(18) 0.0104(4) Uani 1 1 d . . .
C12 C 0.12637(15) 0.3590(3) 1.0837(2) 0.0174(6) Uani 1 1 d . . .
H12 H 0.0777 0.3480 1.0593 0.021 Uiso 1 1 calc R . .
C13 C 0.16205(16) 0.3744(3) 1.1769(2) 0.0173(6) Uani 1 1 d . . .
H13 H 0.1377 0.3758 1.2168 0.021 Uiso 1 1 calc R . .
C14 C 0.23347(15) 0.3876(2) 1.21116(19) 0.0134(5) Uani 1 1 d . . .
H14 H 0.2586 0.3980 1.2747 0.016 Uiso 1 1 calc R . .
C15 C 0.26735(14) 0.3855(2) 1.15078(18) 0.0116(5) Uani 1 1 d . . .
H15 H 0.3164 0.3929 1.1741 0.014 Uiso 1 1 calc R . .
C16 C 0.47888(14) 0.4903(2) 1.16405(18) 0.0112(5) Uani 1 1 d . . .
H16A H 0.5215 0.5232 1.1641 0.013 Uiso 1 1 calc R . .
H16B H 0.4484 0.5439 1.1708 0.013 Uiso 1 1 calc R . .
C17 C 0.5000 0.4239(3) 1.2500 0.0118(7) Uani 1 2 d S . .
H17A H 0.4606 0.3803 1.2466 0.014 Uiso 0.50 1 calc PR . .
H17B H 0.5394 0.3803 1.2534 0.014 Uiso 0.50 1 calc PR . .
C18 C 0.5000 0.1275(4) 0.7500 0.0230(9) Uani 1 2 d S . .
H18A H 0.4600 0.0840 0.7438 0.028 Uiso 0.50 1 calc PR A .
H18B H 0.5400 0.0840 0.7562 0.028 Uiso 0.50 1 calc PR . .
C19 C 0.5178(3) 0.1937(3) 0.8352(3) 0.0366(10) Uani 1 1 d . A .
H19A H 0.4745 0.2247 0.8346 0.044 Uiso 1 1 calc R . .
H19B H 0.5486 0.2485 0.8315 0.044 Uiso 1 1 calc R . .

loop_
_atom_site_aniso_label
_atom_site_aniso_U_11
_atom_site_aniso_U_22
_atom_site_aniso_U_33
_atom_site_aniso_U_23
_atom_site_aniso_U_13
_atom_site_aniso_U_12
Cu1 0.00425(14) 0.01292(16) 0.00701(15) -0.00026(10) 0.00060(11) -0.00107(10)
V1 0.0079(2) 0.0113(2) 0.0090(2) -0.00007(15) 0.00176(15) -0.00030(15)
P1 0.0220(4) 0.0214(4) 0.0180(4) -0.0028(3) 0.0088(3) -0.0038(3)
P2 0.0046(3) 0.0095(3) 0.0079(3) 0.0009(2) 0.0008(2) -0.0003(2)
F1 0.0172(9) 0.0213(9) 0.0262(10) -0.0091(7) 0.0150(8) -0.0061(7)
O1 0.0100(9) 0.0105(9) 0.0172(9) 0.0000(7) 0.0063(7) 0.0008(7)
O2 0.0102(8) 0.0122(9) 0.0124(9) 0.0042(7) 0.0020(7) -0.0005(7)
O3 0.0046(8) 0.0163(9) 0.0104(8) 0.0027(7) 0.0007(7) -0.0013(7)
O4 0.091(3) 0.0205(13) 0.0272(14) -0.0086(11) 0.0329(17) -0.0201(15)
O5 0.0115(8) 0.0100(8) 0.0144(9) -0.0026(7) 0.0061(7) -0.0022(7)
O6A 0.012(2) 0.019(5) 0.031(3) -0.004(3) 0.009(2) 0.003(2)
O6B 0.017(2) 0.030(5) 0.048(3) -0.008(3) 0.016(2) -0.001(2)
O7 0.0144(9) 0.0171(10) 0.0115(9) 0.0012(7) 0.0000(7) -0.0004(8)
O90 0.0156(9) 0.0137(9) 0.0161(9) 0.0002(7) 0.0063(8) 0.0003(8)
N1 0.0067(9) 0.0139(10) 0.0103(10) -0.0025(8) 0.0026(8) -0.0008(8)
N2 0.0059(9) 0.0103(9) 0.0085(9) -0.0005(7) 0.0015(7) -0.0010(7)
N3 0.0059(9) 0.0137(10) 0.0074(9) 0.0015(7) 0.0003(7) -0.0008(8)
C1 0.0086(11) 0.0193(13) 0.0143(12) -0.0041(10) 0.0041(9) -0.0027(10)
C2 0.0109(12) 0.0215(14) 0.0161(13) -0.0026(10) 0.0070(10) -0.0028(10)
C3 0.0135(12) 0.0189(13) 0.0117(12) -0.0012(10) 0.0064(10) -0.0025(10)
C4 0.0108(11) 0.0153(12) 0.0096(11) -0.0011(9) 0.0030(9) -0.0014(9)
C5 0.0058(10) 0.0103(11) 0.0105(11) -0.0004(8) 0.0022(8) -0.0001(8)
C6 0.0079(10) 0.0099(10) 0.0087(11) -0.0001(8) 0.0029(8) 0.0005(8)
C7 0.0078(10) 0.0117(11) 0.0082(10) -0.0006(8) 0.0018(8) -0.0007(8)
C8 0.0051(10) 0.0092(10) 0.0079(10) -0.0009(8) 0.0002(8) -0.0008(8)
C9 0.0070(10) 0.0133(11) 0.0076(10) 0.0011(8) 0.0017(8) -0.0008(8)
C10 0.0073(10) 0.0132(11) 0.0088(10) 0.0016(8) 0.0021(9) -0.0003(9)
C11 0.0074(10) 0.0152(12) 0.0068(10) 0.0006(8) 0.0007(8) -0.0008(9)
C12 0.0089(11) 0.0327(16) 0.0098(11) 0.0030(11) 0.0027(9) -0.0011(11)
C13 0.0139(13) 0.0281(16) 0.0109(12) 0.0017(11) 0.0058(10) 0.0012(11)
C14 0.0138(12) 0.0157(12) 0.0081(11) 0.0002(9) 0.0013(9) 0.0007(10)
C15 0.0100(11) 0.0141(12) 0.0075(10) 0.0003(9) -0.0001(9) 0.0000(9)
C16 0.0108(11) 0.0111(11) 0.0088(10) 0.0004(8) 0.0006(9) -0.0003(9)
C17 0.0104(15) 0.0135(16) 0.0097(15) 0.000 0.0018(12) 0.000
C18 0.031(2) 0.023(2) 0.0154(19) 0.000 0.0089(18) 0.000
C19 0.068(3) 0.0208(17) 0.0198(16) -0.0007(13) 0.0156(18) -0.0033(18)

loop_
_atom_type_symbol
_atom_type_description
_atom_type_scat_dispersion_real
_atom_type_scat_dispersion_imag
_atom_type_scat_source
C C 0.0033 0.0016 'International Tables Vol C Tables 4.2.6.8 and 6.1.1.4'
H H 0.0000 0.0000 'International Tables Vol C Tables 4.2.6.8 and 6.1.1.4'
N N 0.0061 0.0033 'International Tables Vol C Tables 4.2.6.8 and 6.1.1.4'
O O 0.0106 0.0060 'International Tables Vol C Tables 4.2.6.8 and 6.1.1.4'
F F 0.0171 0.0103 'International Tables Vol C Tables 4.2.6.8 and 6.1.1.4'
P P 0.1023 0.0942 'International Tables Vol C Tables 4.2.6.8 and 6.1.1.4'
V V 0.3005 0.5294 'International Tables Vol C Tables 4.2.6.8 and 6.1.1.4'
Cu Cu 0.3201 1.2651 'International Tables Vol C Tables 4.2.6.8 and 6.1.1.4'

loop_
_geom_angle_atom_site_label_1
_geom_angle_atom_site_label_2
_geom_angle_atom_site_label_3
_geom_angle
_geom_angle_site_symmetry_1
_geom_angle_site_symmetry_3
_geom_angle_publ_flag
O3 Cu1 N2 167.47(9) . . ?
O3 Cu1 N3 93.67(9) . . ?
N2 Cu1 N3 79.37(9) . . ?
O3 Cu1 N1 105.52(9) . . ?
N2 Cu1 N1 79.46(9) . . ?
N3 Cu1 N1 157.28(10) . . ?
O3 Cu1 O90 102.08(9) . . ?
N2 Cu1 O90 89.31(9) . . ?
N3 Cu1 O90 98.39(9) . . ?
N1 Cu1 O90 89.53(9) . . ?
O7 V1 F1 107.99(11) . . ?
O7 V1 O2 103.77(10) . 5_667 ?
F1 V1 O2 85.83(9) . 5_667 ?
O7 V1 O1 104.97(11) . . ?
F1 V1 O1 146.82(9) . . ?
O2 V1 O1 89.99(9) 5_667 . ?
O7 V1 O5 103.32(10) . . ?
F1 V1 O5 84.99(8) . . ?
O2 V1 O5 152.89(9) 5_667 . ?
O1 V1 O5 83.95(9) . . ?
O4 P1 O6A 99.0(5) . . ?
O4 P1 O5 110.88(15) . . ?
O6A P1 O5 115.5(3) . . ?
O4 P1 C19 106.5(2) . . ?
O6A P1 C19 117.1(4) . . ?
O5 P1 C19 107.29(17) . . ?
O2 P2 O3 112.02(11) . . ?
O2 P2 O1 110.37(12) . . ?
O3 P2 O1 109.06(12) . . ?
O2 P2 C16 106.88(12) . . ?
O3 P2 C16 108.49(12) . . ?
O1 P2 C16 109.98(12) . . ?
P2 O1 V1 134.81(13) . . ?
P2 O2 V1 151.15(14) . 5_667 ?
P2 O3 Cu1 135.85(13) . . ?
P1 O5 V1 132.24(13) . . ?
C1 N1 C5 118.4(2) . . ?
C1 N1 Cu1 128.04(19) . . ?
C5 N1 Cu1 113.52(18) . . ?
C10 N2 C6 121.4(2) . . ?
C10 N2 Cu1 119.26(18) . . ?
C6 N2 Cu1 118.84(18) . . ?
C15 N3 C11 119.0(2) . . ?
C15 N3 Cu1 126.28(19) . . ?
C11 N3 Cu1 114.29(18) . . ?
N1 C1 C2 122.4(3) . . ?
C1 C2 C3 119.1(3) . . ?
C4 C3 C2 118.9(3) . . ?
C3 C4 C5 119.1(3) . . ?
N1 C5 C4 122.1(2) . . ?
N1 C5 C6 114.4(2) . . ?
C4 C5 C6 123.5(2) . . ?
N2 C6 C7 120.7(2) . . ?
N2 C6 C5 112.5(2) . . ?
C7 C6 C5 126.8(2) . . ?
C6 C7 C8 119.1(2) . . ?
C9 C8 C7 118.6(2) . . ?
C9 C8 C8 120.5(3) . 2_556 ?
C7 C8 C8 120.9(3) . 2_556 ?
C10 C9 C8 119.0(2) . . ?
N2 C10 C9 121.1(2) . . ?
N2 C10 C11 112.7(2) . . ?
C9 C10 C11 126.2(2) . . ?
N3 C11 C12 122.0(2) . . ?
N3 C11 C10 114.1(2) . . ?
C12 C11 C10 123.9(2) . . ?
C11 C12 C13 118.5(3) . . ?
C14 C13 C12 119.6(3) . . ?
C15 C14 C13 118.6(3) . . ?
N3 C15 C14 122.2(3) . . ?
C17 C16 P2 119.5(2) . . ?
C16 C17 C16 109.8(3) 2_657 . ?
C19 C18 C19 109.7(4) . 2_656 ?
C18 C19 P1 114.9(3) . . ?

loop_
_geom_bond_atom_site_label_1
_geom_bond_atom_site_label_2
_geom_bond_distance
_geom_bond_site_symmetry_2
_geom_bond_publ_flag
Cu1 O3 1.9019(19) . ?
Cu1 N2 1.944(2) . ?
Cu1 N3 2.037(2) . ?
Cu1 N1 2.054(2) . ?
Cu1 O90 2.228(2) . ?
V1 O7 1.591(2) . ?
V1 F1 1.9329(19) . ?
V1 O2 1.947(2) 5_667 ?
V1 O1 1.951(2) . ?
V1 O5 1.992(2) . ?
P1 O4 1.508(3) . ?
P1 O6A 1.533(3) . ?
P1 O5 1.551(2) . ?
P1 C19 1.802(4) . ?
P2 O2 1.522(2) . ?
P2 O3 1.524(2) . ?
P2 O1 1.530(2) . ?
P2 C16 1.808(3) . ?
O2 V1 1.947(2) 5_667 ?
N1 C1 1.341(4) . ?
N1 C5 1.361(3) . ?
N2 C10 1.331(3) . ?
N2 C6 1.342(3) . ?
N3 C15 1.342(3) . ?
N3 C11 1.354(3) . ?
C1 C2 1.387(4) . ?
C2 C3 1.391(4) . ?
C3 C4 1.385(4) . ?
C4 C5 1.386(4) . ?
C5 C6 1.480(4) . ?
C6 C7 1.390(4) . ?
C7 C8 1.407(4) . ?
C8 C9 1.398(3) . ?
C8 C8 1.493(5) 2_556 ?
C9 C10 1.393(4) . ?
C10 C11 1.479(4) . ?
C11 C12 1.386(4) . ?
C12 C13 1.391(4) . ?
C13 C14 1.388(4) . ?
C14 C15 1.387(4) . ?
C16 C17 1.540(4) . ?
C17 C16 1.540(4) 2_657 ?
C18 C19 1.534(5) . ?
C18 C19 1.534(5) 2_656 ?
